data_4122277
loop_
_publ_author_name
'Yao, Liao-Yuan'
'Hau, Franky Ka-Wah'
'Yam, Vivian Wing-Wah'

_publ_section_title
;
 Addition Reaction-Induced Cluster-to-Cluster Transformation: Controlled
 Self-Assembly of Luminescent Polynuclear Gold(I) \m3-Sulfido Clusters.
;
_journal_issue 30
_journal_name_full 'Journal of the American Chemical Society'
_journal_page_first 10801
_journal_page_last 10806
_journal_paper_doi 10.1021/ja505599v
_journal_volume 136
_journal_year 2014
_chemical_formula_moiety 'C156 H136 Au12 P12 S6, 4(Cl)'
_chemical_formula_sum 'C156 H136 Au12 Cl4 P12 S6'
_chemical_formula_weight 5080.05
_chemical_name_systematic
; 
 ? 
;
_space_group_IT_number 2
_symmetry_cell_setting triclinic
_symmetry_space_group_name_Hall '-P 1'
_symmetry_space_group_name_H-M 'P -1'
_atom_sites_solution_hydrogens geom
_atom_sites_solution_primary direct
_atom_sites_solution_secondary difmap
_audit_creation_method SHELXL-97
_cell_angle_alpha 100.583(2)
_cell_angle_beta 101.699(2)
_cell_angle_gamma 112.083(2)
_cell_formula_units_Z 1
_cell_length_a 16.3705(19)
_cell_length_b 17.829(2)
_cell_length_c 19.460(2)
_cell_measurement_temperature 303(2)
_cell_volume 4937.9(10)
_computing_structure_refinement 'SHELXL-97 (Sheldrick, 1997)'
_computing_structure_solution 'SHELXS-97 (Sheldrick, 1990)'
_diffrn_ambient_temperature 303(2)
_diffrn_measured_fraction_theta_full 0.968
_diffrn_measured_fraction_theta_max 0.968
_diffrn_radiation_monochromator graphite
_diffrn_radiation_source 'fine-focus sealed tube'
_diffrn_radiation_type MoK\a
_diffrn_radiation_wavelength 0.71073
_diffrn_reflns_av_R_equivalents 0.0000
_diffrn_reflns_av_sigmaI/netI 0.0792
_diffrn_reflns_limit_h_max 19
_diffrn_reflns_limit_h_min -20
_diffrn_reflns_limit_k_max 21
_diffrn_reflns_limit_k_min -21
_diffrn_reflns_limit_l_max 24
_diffrn_reflns_limit_l_min 0
_diffrn_reflns_number 18762
_diffrn_reflns_theta_full 26.00
_diffrn_reflns_theta_max 26.00
_diffrn_reflns_theta_min 1.79
_exptl_absorpt_coefficient_mu 9.127
_exptl_absorpt_correction_T_max 0.401
_exptl_absorpt_correction_T_min 0.279
_exptl_absorpt_correction_type multi-scan
_exptl_absorpt_process_details sadabs
_exptl_crystal_density_diffrn 1.708
_exptl_crystal_density_method 'not measured'
_exptl_crystal_F_000 2364
_exptl_crystal_size_max 0.48
_exptl_crystal_size_mid 0.12
_exptl_crystal_size_min 0.10
_platon_squeeze_details
;
;
_refine_diff_density_max 1.729
_refine_diff_density_min -1.385
_refine_diff_density_rms 0.185
_refine_ls_extinction_method none
_refine_ls_goodness_of_fit_ref 0.916
_refine_ls_hydrogen_treatment mixed
_refine_ls_matrix_type full
_refine_ls_number_parameters 646
_refine_ls_number_reflns 18762
_refine_ls_number_restraints 1316
_refine_ls_restrained_S_all 0.891
_refine_ls_R_factor_all 0.0833
_refine_ls_R_factor_gt 0.0469
_refine_ls_shift/su_max 0.001
_refine_ls_shift/su_mean 0.000
_refine_ls_structure_factor_coef Fsqd
_refine_ls_weighting_details 'calc w=1/[\s^2^(Fo^2^)+(0.0699P)^2^+0.0000P] where P=(Fo^2^+2Fc^2^)/3'
_refine_ls_weighting_scheme calc
_refine_ls_wR_factor_gt 0.1166
_refine_ls_wR_factor_ref 0.1276
_reflns_number_gt 11963
_reflns_number_total 18762
_reflns_threshold_expression >2sigma(I)
_cod_data_source_file ja505599v_si_003.cif
_cod_data_source_block yly
_cod_depositor_comments
;
The following automatic conversions were performed:

'_symmetry_cell_setting' value 'Triclinic' changed to 'triclinic'
according to
/usr/data/users/saulius/crontab/automatic-downloads/rss-feeds/ACS/lib/dictionaries/cif_core.dic
dictionary named 'cif_core.dic' version 2.4.2 from 2011-04-26.

Automatic conversion script
Id: cif_fix_values 2281 2013-09-26 08:29:07Z andrius 

 Adding full bibliography for 4122276--4122277.cif.
;
_cod_original_cell_volume 4938.0(10)
_cod_database_code 4122277

loop_
_symmetry_equiv_pos_as_xyz
'x, y, z'
'-x, -y, -z'

loop_
_atom_site_label
_atom_site_type_symbol
_atom_site_fract_x
_atom_site_fract_y
_atom_site_fract_z
_atom_site_U_iso_or_equiv
_atom_site_adp_type
_atom_site_occupancy
_atom_site_symmetry_multiplicity
_atom_site_calc_flag
_atom_site_refinement_flags
Au6 Au 0.64370(3) 0.56930(3) 0.22234(2) 0.04665(11) Uani 1 1 d U
Au2 Au 0.74695(3) 0.51614(3) -0.05845(2) 0.04519(11) Uani 1 1 d U
Au3 Au 0.68343(3) 0.62538(2) 0.03568(2) 0.04640(11) Uani 1 1 d U
Au4 Au 0.78640(3) 0.55041(3) 0.13649(2) 0.04593(11) Uani 1 1 d U
Au5 Au 0.56851(3) 0.66321(2) 0.13411(2) 0.04653(11) Uani 1 1 d U
Au1 Au 0.57386(3) 0.44396(3) -0.19503(2) 0.04892(12) Uani 1 1 d U
S1 S 0.66794(18) 0.48625(15) 0.02694(13) 0.0414(6) Uani 1 1 d U
S3 S 0.8011(2) 0.74111(19) 0.19930(17) 0.0669(8) Uani 1 1 d U
S2 S 0.51031(18) 0.51911(15) 0.12429(13) 0.0433(6) Uani 1 1 d U
P2 P 0.8186(2) 0.54189(19) -0.14566(15) 0.0523(7) Uani 1 1 d U
P3 P 0.9079(2) 0.62545(19) 0.23989(15) 0.0508(7) Uani 1 1 d U
P4 P 0.7680(2) 0.62011(19) 0.32264(15) 0.0528(7) Uani 1 1 d U
P5 P 0.7142(2) 0.76096(17) 0.03347(16) 0.0529(7) Uani 1 1 d U
P6 P 0.6332(2) 0.80480(17) 0.15417(16) 0.0506(7) Uani 1 1 d U
P1 P 0.6507(2) 0.4028(2) -0.26665(16) 0.0572(7) Uani 1 1 d U
C1 C 0.6436(2) 0.43524(19) -0.34986(10) 0.085(4) Uani 1 1 d GU
C2 C 0.5972(2) 0.4852(2) -0.36116(10) 0.097(4) Uani 1 1 d GU
H2 H 0.5652 0.4962 -0.3292 0.117 Uiso 1 1 calc R
C3 C 0.5988(2) 0.5188(2) -0.42019(9) 0.118(5) Uani 1 1 d GU
H3 H 0.5678 0.5523 -0.4277 0.142 Uiso 1 1 calc R
C4 C 0.6467(3) 0.5024(2) -0.46792(9) 0.130(5) Uani 1 1 d GU
H4 H 0.6478 0.5249 -0.5074 0.156 Uiso 1 1 calc R
C5 C 0.6931(3) 0.4524(2) -0.45662(10) 0.140(6) Uani 1 1 d GU
H5 H 0.7251 0.4415 -0.4886 0.168 Uiso 1 1 calc R
C6 C 0.6915(2) 0.4188(2) -0.39759(10) 0.114(5) Uani 1 1 d GU
H6 H 0.7225 0.3854 -0.3900 0.137 Uiso 1 1 calc R
C7 C 0.6119(2) 0.29006(16) -0.29243(12) 0.083(3) Uani 1 1 d GU
C8 C 0.5730(2) 0.24170(18) -0.36492(13) 0.149(6) Uani 1 1 d GU
H8 H 0.5697 0.2658 -0.4033 0.179 Uiso 1 1 calc R
C9 C 0.5383(3) 0.15239(18) -0.37703(15) 0.178(8) Uani 1 1 d GU
H9 H 0.5142 0.1191 -0.4255 0.214 Uiso 1 1 calc R
C10 C 0.5371(3) 0.11091(16) -0.32429(16) 0.176(8) Uani 1 1 d GU
H10 H 0.5097 0.0522 -0.3362 0.211 Uiso 1 1 calc R
C11 C 0.5766(3) 0.15806(14) -0.25619(16) 0.144(6) Uani 1 1 d GU
H11 H 0.5824 0.1324 -0.2191 0.173 Uiso 1 1 calc R
C12 C 0.6127(2) 0.25209(14) -0.23669(14) 0.106(4) Uani 1 1 d GU
H12 H 0.6352 0.2844 -0.1879 0.128 Uiso 1 1 calc R
C13 C 0.79390(17) 0.61347(16) -0.19220(10) 0.064(3) Uani 1 1 d GU
C14 C 0.74675(17) 0.65611(15) -0.16607(10) 0.081(4) Uani 1 1 d GU
H14 H 0.7303 0.6505 -0.1236 0.097 Uiso 1 1 calc R
C15 C 0.72392(19) 0.70835(17) -0.20462(10) 0.107(5) Uani 1 1 d GU
H15 H 0.6864 0.7330 -0.1912 0.128 Uiso 1 1 calc R
C16 C 0.7584(2) 0.72272(19) -0.26340(11) 0.114(5) Uani 1 1 d GU
H16 H 0.7491 0.7614 -0.2864 0.137 Uiso 1 1 calc R
C17 C 0.8055(2) 0.67979(19) -0.28671(11) 0.105(5) Uani 1 1 d GU
H17 H 0.8232 0.6858 -0.3286 0.127 Uiso 1 1 calc R
C18 C 0.8271(2) 0.62931(18) -0.25128(10) 0.079(4) Uani 1 1 d GU
H18 H 0.8642 0.6047 -0.2659 0.095 Uiso 1 1 calc R
C19 C 0.94221(17) 0.57828(16) -0.11468(11) 0.060(2) Uani 1 1 d GU
C20 C 1.00150(16) 0.66008(17) -0.11484(12) 0.089(4) Uani 1 1 d GU
H20 H 0.9787 0.6951 -0.1335 0.107 Uiso 1 1 calc R
C21 C 1.09829(16) 0.68572(19) -0.08463(13) 0.109(5) Uani 1 1 d GU
H21 H 1.1391 0.7392 -0.0836 0.131 Uiso 1 1 calc R
C22 C 1.13294(17) 0.6366(2) -0.05789(14) 0.106(5) Uani 1 1 d GU
H22 H 1.1965 0.6555 -0.0398 0.127 Uiso 1 1 calc R
C23 C 1.07586(17) 0.56024(19) -0.05728(13) 0.083(4) Uani 1 1 d GU
H23 H 1.1003 0.5263 -0.0385 0.100 Uiso 1 1 calc R
C24 C 0.98175(17) 0.53083(17) -0.08381(12) 0.071(3) Uani 1 1 d GU
H24 H 0.9437 0.4782 -0.0811 0.086 Uiso 1 1 calc R
C25 C 1.00652(14) 0.69760(15) 0.21941(10) 0.064(3) Uani 1 1 d GU
C26 C 1.08152(14) 0.76514(16) 0.27197(11) 0.088(4) Uani 1 1 d GU
H26 H 1.0780 0.7813 0.3191 0.106 Uiso 1 1 calc R
C27 C 1.16183(14) 0.80902(18) 0.25538(12) 0.106(5) Uani 1 1 d GU
H27 H 1.2139 0.8503 0.2920 0.128 Uiso 1 1 calc R
C28 C 1.16283(13) 0.79025(17) 0.18403(13) 0.112(5) Uani 1 1 d GU
H28 H 1.2133 0.8232 0.1711 0.134 Uiso 1 1 calc R
C29 C 1.08902(13) 0.72242(16) 0.13118(12) 0.094(4) Uani 1 1 d GU
H29 H 1.0928 0.7069 0.0840 0.113 Uiso 1 1 calc R
C30 C 1.00944(13) 0.67743(15) 0.14791(11) 0.075(3) Uani 1 1 d GU
H30 H 0.9586 0.6342 0.1116 0.090 Uiso 1 1 calc R
C31 C 0.95950(18) 0.56834(17) 0.28626(11) 0.053(2) Uani 1 1 d GU
C32 C 1.03320(19) 0.60744(19) 0.35016(11) 0.060(3) Uani 1 1 d GU
H32 H 1.0550 0.6651 0.3716 0.072 Uiso 1 1 calc R
C33 C 1.0740(2) 0.5645(2) 0.38198(12) 0.081(3) Uani 1 1 d GU
H33 H 1.1235 0.5924 0.4246 0.097 Uiso 1 1 calc R
C34 C 1.0413(2) 0.4761(2) 0.35027(14) 0.080(4) Uani 1 1 d GU
H34 H 1.0692 0.4461 0.3723 0.096 Uiso 1 1 calc R
C35 C 0.9686(2) 0.43504(19) 0.28728(14) 0.075(3) Uani 1 1 d GU
H35 H 0.9485 0.3775 0.2662 0.091 Uiso 1 1 calc R
C36 C 0.92355(19) 0.47927(17) 0.25383(12) 0.066(3) Uani 1 1 d GU
H36 H 0.8725 0.4513 0.2123 0.079 Uiso 1 1 calc R
C37 C 0.7885(2) 0.53684(18) 0.35535(12) 0.061(3) Uani 1 1 d GU
C38 C 0.8565(2) 0.5554(2) 0.41659(12) 0.075(3) Uani 1 1 d GU
H38 H 0.8944 0.6112 0.4439 0.090 Uiso 1 1 calc R
C39 C 0.8691(2) 0.4887(2) 0.43834(13) 0.101(4) Uani 1 1 d GU
H39 H 0.9172 0.5007 0.4796 0.121 Uiso 1 1 calc R
C40 C 0.8121(3) 0.4072(2) 0.40017(15) 0.104(5) Uani 1 1 d GU
H40 H 0.8204 0.3635 0.4156 0.125 Uiso 1 1 calc R
C41 C 0.7422(2) 0.38952(18) 0.33880(15) 0.115(5) Uani 1 1 d GU
H41 H 0.7023 0.3338 0.3126 0.138 Uiso 1 1 calc R
C42 C 0.7315(2) 0.45347(17) 0.31651(14) 0.083(4) Uani 1 1 d GU
H42 H 0.6848 0.4412 0.2741 0.100 Uiso 1 1 calc R
C43 C 0.7537(2) 0.68137(19) 0.40014(11) 0.060(3) Uani 1 1 d GU
C44 C 0.8248(2) 0.7421(2) 0.45735(10) 0.094(4) Uani 1 1 d GU
H44 H 0.8847 0.7593 0.4542 0.113 Uiso 1 1 calc R
C45 C 0.8103(2) 0.7801(2) 0.52162(10) 0.122(6) Uani 1 1 d GU
H45 H 0.8596 0.8207 0.5608 0.146 Uiso 1 1 calc R
C46 C 0.7214(2) 0.7550(2) 0.52397(12) 0.105(5) Uani 1 1 d GU
H46 H 0.7102 0.7787 0.5657 0.126 Uiso 1 1 calc R
C47 C 0.6475(2) 0.6950(2) 0.46567(13) 0.105(5) Uani 1 1 d GU
H47 H 0.5874 0.6803 0.4676 0.126 Uiso 1 1 calc R
C48 C 0.6636(2) 0.6576(2) 0.40538(12) 0.081(4) Uani 1 1 d GU
H48 H 0.6141 0.6157 0.3671 0.098 Uiso 1 1 calc R
C49 C 0.81873(16) 0.80443(12) 0.00888(11) 0.065(3) Uani 1 1 d GU
C50 C 0.88441(15) 0.77744(12) 0.02687(10) 0.087(4) Uani 1 1 d GU
H50 H 0.8752 0.7359 0.0510 0.105 Uiso 1 1 calc R
C51 C 0.96640(15) 0.81206(13) 0.00917(11) 0.105(5) Uani 1 1 d GU
H51 H 1.0121 0.7946 0.0247 0.127 Uiso 1 1 calc R
C52 C 0.98320(17) 0.86785(14) -0.02811(13) 0.119(5) Uani 1 1 d GU
H52 H 1.0384 0.8881 -0.0397 0.143 Uiso 1 1 calc R
C53 C 0.91454(19) 0.89608(14) -0.04997(13) 0.117(5) Uani 1 1 d GU
H53 H 0.9232 0.9349 -0.0770 0.140 Uiso 1 1 calc R
C54 C 0.83428(18) 0.86479(13) -0.03028(12) 0.097(4) Uani 1 1 d GU
H54 H 0.7896 0.8841 -0.0433 0.117 Uiso 1 1 calc R
C55 C 0.62285(17) 0.77052(16) -0.02957(11) 0.063(3) Uani 1 1 d GU
C56 C 0.6211(2) 0.84280(17) -0.03843(12) 0.083(4) Uani 1 1 d GU
H56 H 0.6704 0.8936 -0.0099 0.100 Uiso 1 1 calc R
C57 C 0.5496(2) 0.8452(2) -0.08785(13) 0.112(5) Uani 1 1 d GU
H57 H 0.5522 0.8963 -0.0944 0.135 Uiso 1 1 calc R
C58 C 0.4750(2) 0.7712(2) -0.12706(13) 0.148(7) Uani 1 1 d GU
H58 H 0.4265 0.7721 -0.1610 0.178 Uiso 1 1 calc R
C59 C 0.47017(18) 0.6974(2) -0.11762(13) 0.136(7) Uani 1 1 d GU
H59 H 0.4178 0.6476 -0.1433 0.163 Uiso 1 1 calc R
C60 C 0.54425(16) 0.69577(17) -0.06895(11) 0.095(4) Uani 1 1 d GU
H60 H 0.5414 0.6445 -0.0626 0.114 Uiso 1 1 calc R
C61 C 0.5574(2) 0.84587(18) 0.11013(13) 0.063(3) Uani 1 1 d GDU
C62 C 0.5852(2) 0.92971(19) 0.11317(14) 0.093(4) Uani 1 1 d GU
H62 H 0.6466 0.9677 0.1364 0.111 Uiso 1 1 calc R
C63 C 0.5234(3) 0.9581(2) 0.08217(16) 0.117(5) Uani 1 1 d GU
H63 H 0.5438 1.0145 0.0830 0.141 Uiso 1 1 calc R
C64 C 0.4356(2) 0.9059(2) 0.05139(16) 0.128(6) Uani 1 1 d GU
H64 H 0.3941 0.9270 0.0338 0.154 Uiso 1 1 calc R
C65 C 0.4046(2) 0.8234(2) 0.04475(16) 0.132(6) Uani 1 1 d GU
H65 H 0.3431 0.7865 0.0203 0.158 Uiso 1 1 calc R
C66 C 0.46826(19) 0.7937(2) 0.07613(14) 0.099(5) Uani 1 1 d GDU
H66 H 0.4476 0.7366 0.0730 0.119 Uiso 1 1 calc R
C67 C 0.6763(2) 0.86358(16) 0.24978(12) 0.058(2) Uani 1 1 d GU
C68 C 0.7289(2) 0.95128(16) 0.27481(13) 0.100(4) Uani 1 1 d GU
H68 H 0.7415 0.9813 0.2409 0.120 Uiso 1 1 calc R
C69 C 0.7628(2) 0.99431(17) 0.34857(13) 0.114(5) Uani 1 1 d GU
H69 H 0.7974 1.0526 0.3638 0.136 Uiso 1 1 calc R
C70 C 0.7455(2) 0.95188(19) 0.39853(12) 0.118(5) Uani 1 1 d GU
H70 H 0.7698 0.9811 0.4481 0.142 Uiso 1 1 calc R
C71 C 0.6939(2) 0.86797(19) 0.37762(12) 0.118(5) Uani 1 1 d GU
H71 H 0.6808 0.8400 0.4127 0.142 Uiso 1 1 calc R
C72 C 0.6587(2) 0.82119(18) 0.30153(12) 0.084(4) Uani 1 1 d GU
H72 H 0.6243 0.7629 0.2873 0.101 Uiso 1 1 calc R
C73 C 0.7753(7) 0.4439(7) -0.2203(5) 0.049(2) Uani 1 1 d U
C75 C 0.8812(8) 0.6894(7) 0.3103(6) 0.054(2) Uani 1 1 d U
H75 H 0.9299 0.7079 0.3567 0.064 Uiso 1 1 calc R
C77 C 0.7370(7) 0.8355(6) 0.1218(6) 0.050(2) Uani 1 1 d U
H77 H 0.7516 0.8914 0.1145 0.060 Uiso 1 1 calc R
C74 C 0.8252(8) 0.4050(7) -0.2387(6) 0.059(3) Uani 1 1 d U
H74A H 0.8876 0.4270 -0.2132 0.071 Uiso 1 1 calc R
H74B H 0.7981 0.3556 -0.2773 0.071 Uiso 1 1 calc R
C78 C 0.8233(8) 0.8416(6) 0.1812(6) 0.059(3) Uani 1 1 d U
H78A H 0.8366 0.8839 0.2262 0.071 Uiso 1 1 calc R
H78B H 0.8770 0.8590 0.1636 0.071 Uiso 1 1 calc R
C76 C 0.8779(8) 0.7702(7) 0.2910(6) 0.061(3) Uani 1 1 d U
H76A H 0.9395 0.8095 0.2940 0.073 Uiso 1 1 calc R
H76B H 0.8563 0.7979 0.3260 0.073 Uiso 1 1 calc R
Cl1 Cl 0.0777(4) 0.8246(4) 0.4647(3) 0.157(2) Uani 1 1 d U
Cl2 Cl 0.7952(8) 0.0610(5) 0.0792(9) 0.419(10) Uani 1 1 d U

loop_
_atom_site_aniso_label
_atom_site_aniso_U_11
_atom_site_aniso_U_22
_atom_site_aniso_U_33
_atom_site_aniso_U_23
_atom_site_aniso_U_13
_atom_site_aniso_U_12
Au6 0.0407(3) 0.0543(2) 0.0445(2) 0.01332(19) 0.00885(19) 0.0223(2)
Au2 0.0456(3) 0.0557(3) 0.0407(2) 0.01370(18) 0.01592(19) 0.0270(2)
Au3 0.0531(3) 0.0425(2) 0.0493(2) 0.01433(18) 0.0183(2) 0.0243(2)
Au4 0.0463(3) 0.0536(2) 0.0381(2) 0.01060(18) 0.00829(19) 0.0250(2)
Au5 0.0469(3) 0.0436(2) 0.0516(2) 0.01548(19) 0.0165(2) 0.0203(2)
Au1 0.0405(3) 0.0588(3) 0.0517(3) 0.0170(2) 0.0184(2) 0.0228(2)
S1 0.0420(15) 0.0430(13) 0.0373(13) 0.0095(10) 0.0074(11) 0.0195(12)
S3 0.068(2) 0.0545(17) 0.068(2) 0.0140(15) 0.0029(17) 0.0251(17)
S2 0.0376(15) 0.0445(14) 0.0449(14) 0.0084(11) 0.0092(12) 0.0180(12)
P2 0.0529(18) 0.0658(18) 0.0468(16) 0.0185(14) 0.0202(14) 0.0309(16)
P3 0.0429(17) 0.0613(18) 0.0436(16) 0.0110(13) 0.0064(13) 0.0226(15)
P4 0.0457(18) 0.0689(19) 0.0423(15) 0.0120(14) 0.0073(13) 0.0280(16)
P5 0.067(2) 0.0440(15) 0.0547(17) 0.0173(13) 0.0239(15) 0.0264(15)
P6 0.0524(19) 0.0452(15) 0.0567(17) 0.0131(13) 0.0182(14) 0.0234(15)
P1 0.0472(19) 0.0718(19) 0.0552(18) 0.0164(15) 0.0217(15) 0.0256(16)
C1 0.063(8) 0.149(11) 0.055(6) 0.039(7) 0.017(6) 0.053(8)
C2 0.076(10) 0.172(13) 0.067(8) 0.055(8) 0.020(7) 0.069(9)
C3 0.116(13) 0.178(14) 0.075(10) 0.061(9) 0.025(8) 0.070(11)
C4 0.099(13) 0.217(17) 0.091(10) 0.079(11) 0.037(9) 0.065(11)
C5 0.128(14) 0.259(18) 0.072(10) 0.072(10) 0.042(9) 0.105(12)
C6 0.090(11) 0.224(15) 0.065(8) 0.060(9) 0.038(7) 0.089(10)
C7 0.060(8) 0.070(5) 0.105(9) -0.002(5) 0.039(7) 0.019(6)
C8 0.166(16) 0.103(8) 0.122(9) -0.029(7) 0.047(12) 0.024(12)
C9 0.184(17) 0.098(9) 0.172(13) -0.046(9) 0.043(15) 0.022(13)
C10 0.159(17) 0.088(11) 0.234(18) -0.008(8) 0.076(16) 0.020(12)
C11 0.138(15) 0.079(8) 0.216(15) 0.033(9) 0.077(14) 0.041(10)
C12 0.095(11) 0.063(6) 0.160(10) 0.035(7) 0.069(10) 0.016(8)
C13 0.075(8) 0.070(7) 0.059(7) 0.032(5) 0.022(6) 0.036(6)
C14 0.119(11) 0.085(9) 0.067(8) 0.033(6) 0.038(7) 0.065(8)
C15 0.152(13) 0.115(11) 0.100(11) 0.046(8) 0.042(9) 0.096(10)
C16 0.160(15) 0.114(11) 0.106(11) 0.062(9) 0.041(9) 0.082(10)
C17 0.138(13) 0.123(12) 0.086(10) 0.061(8) 0.046(9) 0.066(10)
C18 0.096(10) 0.077(8) 0.085(9) 0.046(7) 0.047(7) 0.040(7)
C19 0.054(5) 0.076(6) 0.054(6) 0.020(5) 0.022(5) 0.028(4)
C20 0.078(7) 0.078(7) 0.103(10) 0.019(7) 0.040(8) 0.023(6)
C21 0.074(7) 0.093(10) 0.125(13) 0.015(9) 0.036(9) 0.002(7)
C22 0.060(8) 0.126(11) 0.093(11) 0.010(9) 0.010(8) 0.017(7)
C23 0.056(7) 0.117(9) 0.077(8) 0.010(8) 0.019(7) 0.046(7)
C24 0.058(6) 0.091(8) 0.078(8) 0.020(7) 0.027(6) 0.044(6)
C25 0.047(5) 0.073(7) 0.069(7) 0.025(5) 0.018(5) 0.021(4)
C26 0.053(7) 0.093(9) 0.088(8) 0.012(7) 0.008(6) 0.012(5)
C27 0.057(8) 0.103(10) 0.128(10) 0.032(9) 0.017(8) 0.008(7)
C28 0.069(9) 0.121(12) 0.144(11) 0.065(10) 0.038(9) 0.023(7)
C29 0.089(10) 0.107(11) 0.109(9) 0.045(7) 0.053(7) 0.047(8)
C30 0.077(8) 0.076(8) 0.077(7) 0.030(6) 0.037(6) 0.029(6)
C31 0.051(7) 0.065(6) 0.046(6) 0.021(5) 0.016(4) 0.027(5)
C32 0.044(7) 0.070(6) 0.055(6) 0.024(5) 0.012(4) 0.013(5)
C33 0.065(8) 0.118(8) 0.070(8) 0.030(6) 0.014(6) 0.053(7)
C34 0.095(10) 0.120(8) 0.074(8) 0.054(7) 0.039(6) 0.077(8)
C35 0.095(9) 0.085(7) 0.076(8) 0.037(6) 0.042(6) 0.054(7)
C36 0.071(8) 0.077(6) 0.055(7) 0.016(5) 0.017(5) 0.040(6)
C37 0.054(7) 0.082(6) 0.066(7) 0.029(5) 0.024(5) 0.041(6)
C38 0.075(8) 0.112(8) 0.062(7) 0.043(6) 0.028(5) 0.052(7)
C39 0.108(11) 0.154(10) 0.092(9) 0.077(8) 0.045(7) 0.082(9)
C40 0.126(13) 0.130(9) 0.123(11) 0.081(9) 0.069(8) 0.087(10)
C41 0.136(13) 0.093(8) 0.142(12) 0.051(8) 0.036(9) 0.071(9)
C42 0.083(9) 0.080(6) 0.095(9) 0.037(6) 0.023(7) 0.041(7)
C43 0.059(6) 0.077(7) 0.044(5) 0.011(4) 0.011(4) 0.033(6)
C44 0.072(7) 0.117(11) 0.073(8) -0.013(6) 0.004(6) 0.048(7)
C45 0.123(10) 0.133(13) 0.078(9) -0.030(8) 0.006(8) 0.063(10)
C46 0.146(12) 0.123(12) 0.072(8) 0.027(7) 0.057(8) 0.072(10)
C47 0.099(9) 0.144(13) 0.090(9) 0.029(8) 0.057(7) 0.060(9)
C48 0.068(7) 0.116(10) 0.068(7) 0.026(6) 0.032(6) 0.043(7)
C49 0.077(6) 0.048(6) 0.071(7) 0.019(5) 0.036(6) 0.019(5)
C50 0.084(8) 0.078(9) 0.119(11) 0.038(7) 0.055(8) 0.038(7)
C51 0.078(9) 0.094(10) 0.161(14) 0.050(9) 0.062(9) 0.033(8)
C52 0.101(10) 0.113(12) 0.176(15) 0.062(9) 0.098(11) 0.041(9)
C53 0.096(11) 0.125(12) 0.160(13) 0.088(10) 0.082(10) 0.034(9)
C54 0.086(9) 0.100(10) 0.138(12) 0.074(8) 0.067(9) 0.038(8)
C55 0.084(7) 0.048(5) 0.057(6) 0.013(5) 0.015(5) 0.034(5)
C56 0.109(10) 0.058(6) 0.099(10) 0.042(7) 0.028(7) 0.044(6)
C57 0.142(13) 0.083(7) 0.130(13) 0.046(8) 0.015(9) 0.073(8)
C58 0.182(15) 0.103(9) 0.128(14) 0.018(10) -0.034(11) 0.076(10)
C59 0.133(12) 0.089(8) 0.135(13) 0.007(9) -0.047(10) 0.050(8)
C60 0.108(10) 0.056(6) 0.095(10) 0.024(7) -0.012(7) 0.028(6)
C61 0.066(6) 0.058(6) 0.073(7) 0.020(6) 0.018(5) 0.037(6)
C62 0.091(9) 0.067(6) 0.135(12) 0.041(8) 0.030(8) 0.045(6)
C63 0.114(10) 0.086(9) 0.169(14) 0.060(10) 0.026(11) 0.057(7)
C64 0.110(10) 0.117(10) 0.180(15) 0.069(12) 0.024(11) 0.069(9)
C65 0.085(9) 0.109(9) 0.179(15) 0.059(11) -0.013(10) 0.036(8)
C66 0.077(8) 0.084(8) 0.121(11) 0.044(8) -0.006(8) 0.029(6)
C67 0.059(7) 0.055(5) 0.065(5) 0.014(4) 0.021(5) 0.029(5)
C68 0.127(13) 0.062(6) 0.084(7) -0.001(5) 0.022(8) 0.026(8)
C69 0.145(14) 0.076(8) 0.085(8) -0.012(6) 0.027(9) 0.032(9)
C70 0.159(15) 0.097(9) 0.079(8) -0.002(7) 0.024(10) 0.053(10)
C71 0.162(15) 0.101(8) 0.069(7) 0.011(7) 0.042(10) 0.035(10)
C72 0.115(11) 0.076(7) 0.063(6) 0.016(5) 0.029(7) 0.043(8)
C73 0.049(5) 0.067(5) 0.039(5) 0.019(4) 0.019(4) 0.030(4)
C75 0.044(5) 0.068(6) 0.043(5) 0.012(4) 0.006(4) 0.025(4)
C77 0.051(6) 0.041(5) 0.055(5) 0.011(4) 0.014(4) 0.017(5)
C74 0.052(7) 0.076(7) 0.055(7) 0.015(6) 0.023(6) 0.030(6)
C78 0.046(6) 0.046(6) 0.067(6) 0.006(5) 0.005(5) 0.010(5)
C76 0.061(8) 0.049(6) 0.066(6) 0.004(5) 0.012(5) 0.025(5)
Cl1 0.115(4) 0.163(5) 0.122(4) -0.035(4) 0.001(3) 0.039(4)
Cl2 0.282(12) 0.122(6) 0.76(2) -0.070(10) 0.354(16) -0.023(7)

loop_
_atom_type_symbol
_atom_type_description
_atom_type_scat_dispersion_real
_atom_type_scat_dispersion_imag
_atom_type_scat_source
C C 0.0033 0.0016 'International Tables Vol C Tables 4.2.6.8 and 6.1.1.4'
H H 0.0000 0.0000 'International Tables Vol C Tables 4.2.6.8 and 6.1.1.4'
P P 0.1023 0.0942 'International Tables Vol C Tables 4.2.6.8 and 6.1.1.4'
S S 0.1246 0.1234 'International Tables Vol C Tables 4.2.6.8 and 6.1.1.4'
Cl Cl 0.1484 0.1585 'International Tables Vol C Tables 4.2.6.8 and 6.1.1.4'
Au Au -2.0133 8.8022 'International Tables Vol C Tables 4.2.6.8 and 6.1.1.4'

loop_
_geom_angle_atom_site_label_1
_geom_angle_atom_site_label_2
_geom_angle_atom_site_label_3
_geom_angle
_geom_angle_site_symmetry_1
_geom_angle_site_symmetry_3
P4 Au6 S2 176.15(9) . .
P4 Au6 Au5 129.46(8) . .
S2 Au6 Au5 50.01(6) . .
P4 Au6 Au4 83.60(7) . .
S2 Au6 Au4 100.25(6) . .
Au5 Au6 Au4 98.305(16) . .
P2 Au2 S1 177.63(11) . .
P2 Au2 Au3 130.26(7) . .
S1 Au2 Au3 50.29(6) . .
P2 Au2 Au1 80.78(8) . .
S1 Au2 Au1 96.90(6) . .
Au3 Au2 Au1 95.955(17) . .
P5 Au3 S1 170.96(9) . .
P5 Au3 Au2 122.08(7) . .
S1 Au3 Au2 49.04(6) . .
P5 Au3 Au5 80.87(7) . .
S1 Au3 Au5 108.15(6) . .
Au2 Au3 Au5 156.243(19) . .
P5 Au3 Au4 132.25(8) . .
S1 Au3 Au4 47.43(6) . .
Au2 Au3 Au4 71.689(15) . .
Au5 Au3 Au4 98.103(16) . .
P3 Au4 S1 174.07(10) . .
P3 Au4 Au3 126.09(7) . .
S1 Au4 Au3 48.75(6) . .
P3 Au4 Au6 91.31(7) . .
S1 Au4 Au6 90.35(6) . .
Au3 Au4 Au6 79.392(15) . .
P6 Au5 S2 174.65(10) . .
P6 Au5 Au6 125.04(8) . .
S2 Au5 Au6 49.84(6) . .
P6 Au5 Au1 129.57(7) . 2_665
S2 Au5 Au1 49.21(6) . 2_665
Au6 Au5 Au1 68.854(16) . 2_665
P6 Au5 Au3 96.35(7) . .
S2 Au5 Au3 84.79(6) . .
Au6 Au5 Au3 83.216(15) . .
Au1 Au5 Au3 133.978(17) 2_665 .
P1 Au1 S2 177.59(11) . 2_665
P1 Au1 Au5 128.22(8) . 2_665
S2 Au1 Au5 49.87(6) 2_665 2_665
P1 Au1 Au2 90.81(8) . .
S2 Au1 Au2 91.02(6) 2_665 .
Au5 Au1 Au2 99.323(18) 2_665 .
Au4 S1 Au2 102.17(10) . .
Au4 S1 Au3 83.82(8) . .
Au2 S1 Au3 80.67(8) . .
C76 S3 C78 103.4(5) . .
Au1 S2 Au6 94.30(9) 2_665 .
Au1 S2 Au5 80.92(7) 2_665 .
Au6 S2 Au5 80.16(8) . .
C19 P2 C13 108.2(2) . .
C19 P2 C73 105.6(3) . .
C13 P2 C73 103.1(3) . .
C19 P2 Au2 114.79(15) . .
C13 P2 Au2 114.52(14) . .
C73 P2 Au2 109.6(3) . .
C31 P3 C25 100.77(17) . .
C31 P3 C75 105.9(3) . .
C25 P3 C75 107.1(4) . .
C31 P3 Au4 117.88(17) . .
C25 P3 Au4 110.96(14) . .
C75 P3 Au4 113.1(4) . .
C43 P4 C37 103.97(16) . .
C43 P4 C75 106.5(4) . .
C37 P4 C75 105.3(3) . .
C43 P4 Au6 112.03(15) . .
C37 P4 Au6 113.20(18) . .
C75 P4 Au6 114.9(3) . .
C49 P5 C55 108.66(17) . .
C49 P5 C77 104.1(4) . .
C55 P5 C77 104.9(3) . .
C49 P5 Au3 108.99(13) . .
C55 P5 Au3 114.11(17) . .
C77 P5 Au3 115.4(3) . .
C67 P6 C61 105.96(15) . .
C67 P6 C77 104.4(4) . .
C61 P6 C77 108.6(3) . .
C67 P6 Au5 113.71(16) . .
C61 P6 Au5 114.66(18) . .
C77 P6 Au5 108.9(3) . .
C7 P1 C1 107.70(18) . .
C7 P1 C73 103.7(4) . .
C1 P1 C73 105.1(3) . .
C7 P1 Au1 111.93(18) . .
C1 P1 Au1 114.35(16) . .
C73 P1 Au1 113.2(3) . .
C2 C1 C6 120.0 . .
C2 C1 P1 118.41(12) . .
C6 C1 P1 121.22(12) . .
C3 C2 C1 120.0 . .
C3 C2 H2 120.0 . .
C1 C2 H2 120.0 . .
C4 C3 C2 120.0 . .
C4 C3 H3 120.0 . .
C2 C3 H3 120.0 . .
C3 C4 C5 120.0 . .
C3 C4 H4 120.0 . .
C5 C4 H4 120.0 . .
C6 C5 C4 120.0 . .
C6 C5 H5 120.0 . .
C4 C5 H5 120.0 . .
C5 C6 C1 120.0 . .
C5 C6 H6 120.0 . .
C1 C6 H6 120.0 . .
C12 C7 C8 120.6 . .
C12 C7 P1 117.21(12) . .
C8 C7 P1 121.81(12) . .
C7 C8 C9 115.8 . .
C7 C8 H8 122.1 . .
C9 C8 H8 122.1 . .
C10 C9 C8 126.4 . .
C10 C9 H9 116.8 . .
C8 C9 H9 116.8 . .
C11 C10 C9 116.6 . .
C11 C10 H10 121.7 . .
C9 C10 H10 121.7 . .
C10 C11 C12 121.6 . .
C10 C11 H11 119.2 . .
C12 C11 H11 119.2 . .
C7 C12 C11 118.7 . .
C7 C12 H12 120.6 . .
C11 C12 H12 120.6 . .
C14 C13 C18 120.1 . .
C14 C13 P2 119.23(10) . .
C18 C13 P2 120.55(10) . .
C13 C14 C15 118.8 . .
C13 C14 H14 120.6 . .
C15 C14 H14 120.6 . .
C16 C15 C14 119.1 . .
C16 C15 H15 120.5 . .
C14 C15 H15 120.5 . .
C17 C16 C15 119.6 . .
C17 C16 H16 120.2 . .
C15 C16 H16 120.2 . .
C18 C17 C16 122.0 . .
C18 C17 H17 119.0 . .
C16 C17 H17 119.0 . .
C17 C18 C13 119.8 . .
C17 C18 H18 120.1 . .
C13 C18 H18 120.1 . .
C24 C19 C20 118.2 . .
C24 C19 P2 121.33(11) . .
C20 C19 P2 120.15(11) . .
C19 C20 C21 116.2 . .
C19 C20 H20 121.9 . .
C21 C20 H20 121.9 . .
C22 C21 C20 123.2 . .
C22 C21 H21 118.4 . .
C20 C21 H21 118.4 . .
C21 C22 C23 119.6 . .
C21 C22 H22 120.2 . .
C23 C22 H22 120.2 . .
C22 C23 C24 121.3 . .
C22 C23 H23 119.3 . .
C24 C23 H23 119.3 . .
C23 C24 C19 121.3 . .
C23 C24 H24 119.3 . .
C19 C24 H24 119.3 . .
C30 C25 C26 119.2 . .
C30 C25 P3 116.51(11) . .
C26 C25 P3 123.91(11) . .
C25 C26 C27 121.2 . .
C25 C26 H26 119.4 . .
C27 C26 H26 119.4 . .
C28 C27 C26 118.8 . .
C28 C27 H27 120.6 . .
C26 C27 H27 120.6 . .
C27 C28 C29 120.3 . .
C27 C28 H28 119.8 . .
C29 C28 H28 119.8 . .
C28 C29 C30 120.7 . .
C28 C29 H29 119.7 . .
C30 C29 H29 119.7 . .
C25 C30 C29 119.3 . .
C25 C30 H30 120.3 . .
C29 C30 H30 120.3 . .
C32 C31 C36 119.6 . .
C32 C31 P3 122.84(12) . .
C36 C31 P3 117.55(12) . .
C33 C32 C31 122.0 . .
C33 C32 H32 119.0 . .
C31 C32 H32 119.0 . .
C32 C33 C34 119.9 . .
C32 C33 H33 120.1 . .
C34 C33 H33 120.1 . .
C35 C34 C33 120.0 . .
C35 C34 H34 120.0 . .
C33 C34 H34 120.0 . .
C34 C35 C36 120.8 . .
C34 C35 H35 119.6 . .
C36 C35 H35 119.6 . .
C35 C36 C31 117.7 . .
C35 C36 H36 121.2 . .
C31 C36 H36 121.2 . .
C38 C37 C42 119.9 . .
C38 C37 P4 121.37(13) . .
C42 C37 P4 118.74(13) . .
C37 C38 C39 118.5 . .
C37 C38 H38 120.7 . .
C39 C38 H38 120.7 . .
C40 C39 C38 121.0 . .
C40 C39 H39 119.5 . .
C38 C39 H39 119.5 . .
C39 C40 C41 119.6 . .
C39 C40 H40 120.2 . .
C41 C40 H40 120.2 . .
C42 C41 C40 119.6 . .
C42 C41 H41 120.2 . .
C40 C41 H41 120.2 . .
C41 C42 C37 121.4 . .
C41 C42 H42 119.3 . .
C37 C42 H42 119.3 . .
C44 C43 C48 118.1 . .
C44 C43 P4 124.25(13) . .
C48 C43 P4 117.16(13) . .
C43 C44 C45 122.0 . .
C43 C44 H44 119.0 . .
C45 C44 H44 119.0 . .
C46 C45 C44 117.6 . .
C46 C45 H45 121.2 . .
C44 C45 H45 121.2 . .
C45 C46 C47 121.6 . .
C45 C46 H46 119.2 . .
C47 C46 H46 119.2 . .
C48 C47 C46 119.6 . .
C48 C47 H47 120.2 . .
C46 C47 H47 120.2 . .
C47 C48 C43 121.0 . .
C47 C48 H48 119.5 . .
C43 C48 H48 119.5 . .
C50 C49 C54 118.0 . .
C50 C49 P5 119.39(10) . .
C54 C49 P5 122.57(10) . .
C49 C50 C51 119.7 . .
C49 C50 H50 120.2 . .
C51 C50 H50 120.2 . .
C52 C51 C50 124.1 . .
C52 C51 H51 117.9 . .
C50 C51 H51 117.9 . .
C51 C52 C53 117.9 . .
C51 C52 H52 121.1 . .
C53 C52 H52 121.1 . .
C54 C53 C52 118.7 . .
C54 C53 H53 120.7 . .
C52 C53 H53 120.7 . .
C53 C54 C49 121.5 . .
C53 C54 H54 119.2 . .
C49 C54 H54 119.2 . .
C56 C55 C60 116.9 . .
C56 C55 P5 126.19(11) . .
C60 C55 P5 116.73(11) . .
C55 C56 C57 123.0 . .
C55 C56 H56 118.5 . .
C57 C56 H56 118.5 . .
C58 C57 C56 118.8 . .
C58 C57 H57 120.6 . .
C56 C57 H57 120.6 . .
C59 C58 C57 121.1 . .
C59 C58 H58 119.5 . .
C57 C58 H58 119.5 . .
C58 C59 C60 119.5 . .
C58 C59 H59 120.3 . .
C60 C59 H59 120.3 . .
C59 C60 C55 120.6 . .
C59 C60 H60 119.7 . .
C55 C60 H60 119.7 . .
C66 C61 C62 117.3 . .
C66 C61 P6 119.27(13) . .
C62 C61 P6 123.35(13) . .
C61 C62 C63 120.8 . .
C61 C62 H62 119.6 . .
C63 C62 H62 119.6 . .
C64 C63 C62 120.5 . .
C64 C63 H63 119.7 . .
C62 C63 H63 119.7 . .
C63 C64 C65 121.6 . .
C63 C64 H64 119.2 . .
C65 C64 H64 119.2 . .
C64 C65 C66 118.0 . .
C64 C65 H65 121.0 . .
C66 C65 H65 121.0 . .
C61 C66 C65 121.7 . .
C61 C66 H66 119.1 . .
C65 C66 H66 119.1 . .
C72 C67 C68 117.6 . .
C72 C67 P6 119.42(12) . .
C68 C67 P6 122.98(12) . .
C69 C68 C67 121.6 . .
C69 C68 H68 119.2 . .
C67 C68 H68 119.2 . .
C70 C69 C68 120.1 . .
C70 C69 H69 120.0 . .
C68 C69 H69 120.0 . .
C71 C70 C69 120.9 . .
C71 C70 H70 119.6 . .
C69 C70 H70 119.6 . .
C70 C71 C72 120.5 . .
C70 C71 H71 119.8 . .
C72 C71 H71 119.8 . .
C67 C72 C71 119.3 . .
C67 C72 H72 120.3 . .
C71 C72 H72 120.3 . .
C74 C73 P2 125.2(9) . .
C74 C73 P1 122.5(9) . .
P2 C73 P1 112.3(5) . .
C76 C75 P3 112.5(7) . .
C76 C75 P4 111.2(7) . .
P3 C75 P4 108.7(6) . .
C76 C75 H75 108.1 . .
P3 C75 H75 108.1 . .
P4 C75 H75 108.1 . .
C78 C77 P5 110.9(7) . .
C78 C77 P6 110.9(7) . .
P5 C77 P6 110.8(6) . .
C78 C77 H77 108.0 . .
P5 C77 H77 108.0 . .
P6 C77 H77 108.0 . .
C73 C74 H74A 120.0 . .
C73 C74 H74B 120.0 . .
H74A C74 H74B 120.0 . .
C77 C78 S3 110.9(7) . .
C77 C78 H78A 109.5 . .
S3 C78 H78A 109.5 . .
C77 C78 H78B 109.5 . .
S3 C78 H78B 109.5 . .
H78A C78 H78B 108.0 . .
C75 C76 S3 110.2(7) . .
C75 C76 H76A 109.6 . .
S3 C76 H76A 109.6 . .
C75 C76 H76B 109.6 . .
S3 C76 H76B 109.6 . .
H76A C76 H76B 108.1 . .

loop_
_geom_bond_atom_site_label_1
_geom_bond_atom_site_label_2
_geom_bond_distance
_geom_bond_site_symmetry_2
Au6 P4 2.263(3) .
Au6 S2 2.329(3) .
Au6 Au5 3.0026(6) .
Au6 Au4 3.2140(6) .
Au2 P2 2.271(3) .
Au2 S1 2.323(2) .
Au2 Au3 3.0357(5) .
Au2 Au1 3.1140(7) .
Au3 P5 2.287(3) .
Au3 S1 2.367(2) .
Au3 Au5 3.0990(6) .
Au3 Au4 3.1296(5) .
Au4 P3 2.276(3) .
Au4 S1 2.318(3) .
Au5 P6 2.260(3) .
Au5 S2 2.335(2) .
Au5 Au1 3.0155(6) 2_665
Au1 P1 2.257(3) .
Au1 S2 2.312(2) 2_665
Au1 Au5 3.0155(6) 2_665
S3 C76 1.814(11) .
S3 C78 1.806(11) .
S2 Au1 2.312(2) 2_665
P2 C19 1.804(4) .
P2 C13 1.810(3) .
P2 C73 1.839(11) .
P3 C31 1.800(3) .
P3 C25 1.819(4) .
P3 C75 1.847(10) .
P4 C43 1.803(3) .
P4 C37 1.833(3) .
P4 C75 1.894(12) .
P5 C49 1.797(4) .
P5 C55 1.815(3) .
P5 C77 1.841(10) .
P6 C67 1.804(4) .
P6 C61 1.815(3) .
P6 C77 1.855(11) .
P1 C7 1.798(4) .
P1 C1 1.814(4) .
P1 C73 1.843(11) .
C1 C2 1.3900 .
C1 C6 1.3900 .
C2 C3 1.3900 .
C2 H2 0.9300 .
C3 C4 1.3900 .
C3 H3 0.9300 .
C4 C5 1.3900 .
C4 H4 0.9300 .
C5 C6 1.3900 .
C5 H5 0.9300 .
C6 H6 0.9300 .
C7 C12 1.3806 .
C7 C8 1.3837 .
C8 C9 1.4288 .
C8 H8 0.9300 .
C9 C10 1.3699 .
C9 H9 0.9300 .
C10 C11 1.3099 .
C10 H10 0.9300 .
C11 C12 1.4948 .
C11 H11 0.9300 .
C12 H12 0.9300 .
C13 C14 1.3751 .
C13 C18 1.3981 .
C14 C15 1.4052 .
C14 H14 0.9300 .
C15 C16 1.3973 .
C15 H15 0.9300 .
C16 C17 1.3581 .
C16 H16 0.9300 .
C17 C18 1.3338 .
C17 H17 0.9300 .
C18 H18 0.9300 .
C19 C24 1.3915 .
C19 C20 1.4169 .
C20 C21 1.4298 .
C20 H20 0.9300 .
C21 C22 1.3338 .
C21 H21 0.9300 .
C22 C23 1.3349 .
C22 H22 0.9300 .
C23 C24 1.3732 .
C23 H23 0.9300 .
C24 H24 0.9300 .
C25 C30 1.3869 .
C25 C26 1.3895 .
C26 C27 1.3915 .
C26 H26 0.9300 .
C27 C28 1.3722 .
C27 H27 0.9300 .
C28 C29 1.3858 .
C28 H28 0.9300 .
C29 C30 1.3889 .
C29 H29 0.9300 .
C30 H30 0.9300 .
C31 C32 1.3888 .
C31 C36 1.4301 .
C32 C33 1.3444 .
C32 H32 0.9300 .
C33 C34 1.4234 .
C33 H33 0.9300 .
C34 C35 1.3705 .
C34 H34 0.9300 .
C35 C36 1.4213 .
C35 H35 0.9300 .
C36 H36 0.9300 .
C37 C38 1.3449 .
C37 C42 1.3822 .
C38 C39 1.4022 .
C38 H38 0.9300 .
C39 C40 1.3566 .
C39 H39 0.9300 .
C40 C41 1.3680 .
C40 H40 0.9300 .
C41 C42 1.3489 .
C41 H41 0.9300 .
C42 H42 0.9300 .
C43 C44 1.3608 .
C43 C48 1.4053 .
C44 C45 1.4174 .
C44 H44 0.9300 .
C45 C46 1.3668 .
C45 H45 0.9300 .
C46 C47 1.3851 .
C46 H46 0.9300 .
C47 C48 1.3636 .
C47 H47 0.9300 .
C48 H48 0.9300 .
C49 C50 1.3449 .
C49 C54 1.4063 .
C50 C51 1.3942 .
C50 H50 0.9300 .
C51 C52 1.3160 .
C51 H51 0.9300 .
C52 C53 1.4169 .
C52 H52 0.9300 .
C53 C54 1.3841 .
C53 H53 0.9300 .
C54 H54 0.9300 .
C55 C56 1.3415 .
C55 C60 1.3981 .
C56 C57 1.3751 .
C56 H56 0.9300 .
C57 C58 1.3617 .
C57 H57 0.9300 .
C58 C59 1.3381 .
C58 H58 0.9300 .
C59 C60 1.3925 .
C59 H59 0.9300 .
C60 H60 0.9300 .
C61 C66 1.3394 .
C61 C62 1.3750 .
C62 C63 1.3760 .
C62 H62 0.9300 .
C63 C64 1.3159 .
C63 H63 0.9300 .
C64 C65 1.3337 .
C64 H64 0.9300 .
C65 C66 1.4193 .
C65 H65 0.9300 .
C66 H66 0.9300 .
C67 C72 1.3792 .
C67 C68 1.4008 .
C68 C69 1.3817 .
C68 H68 0.9300 .
C69 C70 1.3484 .
C69 H69 0.9300 .
C70 C71 1.3434 .
C70 H70 0.9300 .
C71 C72 1.4348 .
C71 H71 0.9300 .
C72 H72 0.9300 .
C73 C74 1.314(13) .
C75 C76 1.571(14) .
C75 H75 0.9800 .
C77 C78 1.586(14) .
C77 H77 0.9800 .
C74 H74A 0.9300 .
C74 H74B 0.9300 .
C78 H78A 0.9700 .
C78 H78B 0.9700 .
C76 H76A 0.9700 .
C76 H76B 0.9700 .

loop_
_geom_torsion_atom_site_label_1
_geom_torsion_atom_site_label_2
_geom_torsion_atom_site_label_3
_geom_torsion_atom_site_label_4
_geom_torsion
_geom_torsion_site_symmetry_1
_geom_torsion_site_symmetry_4
P2 Au2 Au3 P5 -5.11(14) . .
S1 Au2 Au3 P5 177.90(13) . .
Au1 Au2 Au3 P5 -88.06(10) . .
P2 Au2 Au3 S1 176.99(13) . .
Au1 Au2 Au3 S1 94.04(8) . .
P2 Au2 Au3 Au5 158.50(11) . .
S1 Au2 Au3 Au5 -18.49(9) . .
Au1 Au2 Au3 Au5 75.55(5) . .
P2 Au2 Au3 Au4 -134.04(11) . .
S1 Au2 Au3 Au4 48.97(8) . .
Au1 Au2 Au3 Au4 143.010(17) . .
P5 Au3 Au4 P3 8.49(14) . .
S1 Au3 Au4 P3 176.25(12) . .
Au2 Au3 Au4 P3 125.57(9) . .
Au5 Au3 Au4 P3 -76.50(9) . .
P5 Au3 Au4 S1 -167.75(13) . .
Au2 Au3 Au4 S1 -50.68(8) . .
Au5 Au3 Au4 S1 107.25(8) . .
P5 Au3 Au4 Au6 92.31(10) . .
S1 Au3 Au4 Au6 -99.94(8) . .
Au2 Au3 Au4 Au6 -150.613(17) . .
Au5 Au3 Au4 Au6 7.311(15) . .
P4 Au6 Au4 P3 -10.07(10) . .
S2 Au6 Au4 P3 169.66(9) . .
Au5 Au6 Au4 P3 118.98(7) . .
P4 Au6 Au4 S1 175.63(9) . .
S2 Au6 Au4 S1 -4.65(8) . .
Au5 Au6 Au4 S1 -55.33(6) . .
P4 Au6 Au4 Au3 -136.59(8) . .
S2 Au6 Au4 Au3 43.13(6) . .
Au5 Au6 Au4 Au3 -7.551(15) . .
P4 Au6 Au5 P6 3.06(13) . .
S2 Au6 Au5 P6 178.09(12) . .
Au4 Au6 Au5 P6 -85.46(9) . .
P4 Au6 Au5 S2 -175.04(12) . .
Au4 Au6 Au5 S2 96.44(8) . .
P4 Au6 Au5 Au1 -121.20(9) . 2_665
S2 Au6 Au5 Au1 53.83(8) . 2_665
Au4 Au6 Au5 Au1 150.276(17) . 2_665
P4 Au6 Au5 Au3 96.07(9) . .
S2 Au6 Au5 Au3 -88.89(8) . .
Au4 Au6 Au5 Au3 7.548(15) . .
P5 Au3 Au5 P6 -14.78(11) . .
S1 Au3 Au5 P6 164.64(10) . .
Au2 Au3 Au5 P6 179.23(9) . .
Au4 Au3 Au5 P6 116.89(8) . .
P5 Au3 Au5 S2 170.47(10) . .
S1 Au3 Au5 S2 -10.11(9) . .
Au2 Au3 Au5 S2 4.48(8) . .
Au4 Au3 Au5 S2 -57.86(6) . .
P5 Au3 Au5 Au6 -139.43(8) . .
S1 Au3 Au5 Au6 39.99(6) . .
Au2 Au3 Au5 Au6 54.59(5) . .
Au4 Au3 Au5 Au6 -7.749(16) . .
P5 Au3 Au5 Au1 168.86(8) . 2_665
S1 Au3 Au5 Au1 -11.72(7) . 2_665
Au2 Au3 Au5 Au1 2.88(6) . 2_665
Au4 Au3 Au5 Au1 -59.46(3) . 2_665
P2 Au2 Au1 P1 32.79(11) . .
S1 Au2 Au1 P1 -146.68(10) . .
Au3 Au2 Au1 P1 162.69(8) . .
P2 Au2 Au1 S2 -148.77(9) . 2_665
S1 Au2 Au1 S2 31.75(9) . 2_665
Au3 Au2 Au1 S2 -18.87(6) . 2_665
P2 Au2 Au1 Au5 161.80(7) . 2_665
S1 Au2 Au1 Au5 -17.68(6) . 2_665
Au3 Au2 Au1 Au5 -68.305(18) . 2_665
P3 Au4 S1 Au2 48.3(9) . .
Au3 Au4 S1 Au2 79.04(8) . .
Au6 Au4 S1 Au2 154.55(7) . .
P3 Au4 S1 Au3 -30.8(9) . .
Au6 Au4 S1 Au3 75.51(5) . .
P2 Au2 S1 Au4 174(2) . .
Au3 Au2 S1 Au4 -81.55(8) . .
Au1 Au2 S1 Au4 -173.57(6) . .
P2 Au2 S1 Au3 -105(2) . .
Au1 Au2 S1 Au3 -92.03(5) . .
P5 Au3 S1 Au4 92.1(6) . .
Au2 Au3 S1 Au4 103.45(9) . .
Au5 Au3 S1 Au4 -84.28(6) . .
P5 Au3 S1 Au2 -11.4(7) . .
Au5 Au3 S1 Au2 172.27(4) . .
Au4 Au3 S1 Au2 -103.45(9) . .
P4 Au6 S2 Au1 3.6(15) . 2_665
Au5 Au6 S2 Au1 -80.00(7) . 2_665
Au4 Au6 S2 Au1 -172.29(6) . 2_665
P4 Au6 S2 Au5 83.6(15) . .
Au4 Au6 S2 Au5 -92.29(5) . .
P6 Au5 S2 Au1 79.0(10) . 2_665
Au6 Au5 S2 Au1 96.01(8) . 2_665
Au3 Au5 S2 Au1 -178.48(6) . 2_665
P6 Au5 S2 Au6 -17.0(10) . .
Au1 Au5 S2 Au6 -96.01(8) 2_665 .
Au3 Au5 S2 Au6 85.51(5) . .
S1 Au2 P2 C19 -159(2) . .
Au3 Au2 P2 C19 98.16(15) . .
Au1 Au2 P2 C19 -171.82(16) . .
S1 Au2 P2 C13 75(2) . .
Au3 Au2 P2 C13 -27.9(2) . .
Au1 Au2 P2 C13 62.08(17) . .
S1 Au2 P2 C73 -41(2) . .
Au3 Au2 P2 C73 -143.2(3) . .
Au1 Au2 P2 C73 -53.2(3) . .
S1 Au4 P3 C31 -148.4(8) . .
Au3 Au4 P3 C31 -176.88(12) . .
Au6 Au4 P3 C31 105.31(16) . .
S1 Au4 P3 C25 -33.0(9) . .
Au3 Au4 P3 C25 -61.48(16) . .
Au6 Au4 P3 C25 -139.28(13) . .
S1 Au4 P3 C75 87.3(10) . .
Au3 Au4 P3 C75 58.9(4) . .
Au6 Au4 P3 C75 -18.9(4) . .
S2 Au6 P4 C43 -15.6(16) . .
Au5 Au6 P4 C43 64.9(2) . .
Au4 Au6 P4 C43 160.38(17) . .
S2 Au6 P4 C37 101.6(14) . .
Au5 Au6 P4 C37 -177.94(10) . .
Au4 Au6 P4 C37 -82.43(14) . .
S2 Au6 P4 C75 -137.3(14) . .
Au5 Au6 P4 C75 -56.9(4) . .
Au4 Au6 P4 C75 38.6(3) . .
S1 Au3 P5 C49 -17.7(7) . .
Au2 Au3 P5 C49 -27.82(19) . .
Au5 Au3 P5 C49 158.79(15) . .
Au4 Au3 P5 C49 66.10(17) . .
S1 Au3 P5 C55 104.0(6) . .
Au2 Au3 P5 C55 93.83(16) . .
Au5 Au3 P5 C55 -79.56(15) . .
Au4 Au3 P5 C55 -172.24(10) . .
S1 Au3 P5 C77 -134.4(7) . .
Au2 Au3 P5 C77 -144.5(4) . .
Au5 Au3 P5 C77 42.1(4) . .
Au4 Au3 P5 C77 -50.6(4) . .
S2 Au5 P6 C67 -25.5(11) . .
Au6 Au5 P6 C67 -41.37(19) . .
Au1 Au5 P6 C67 49.1(2) 2_665 .
Au3 Au5 P6 C67 -127.52(15) . .
S2 Au5 P6 C61 -147.7(9) . .
Au6 Au5 P6 C61 -163.52(11) . .
Au1 Au5 P6 C61 -73.07(18) 2_665 .
Au3 Au5 P6 C61 110.33(15) . .
S2 Au5 P6 C77 90.4(11) . .
Au6 Au5 P6 C77 74.6(4) . .
Au1 Au5 P6 C77 165.0(3) 2_665 .
Au3 Au5 P6 C77 -11.6(4) . .
S2 Au1 P1 C7 -33(2) 2_665 .
Au5 Au1 P1 C7 4.4(2) 2_665 .
Au2 Au1 P1 C7 106.94(17) . .
S2 Au1 P1 C1 90(2) 2_665 .
Au5 Au1 P1 C1 127.20(16) 2_665 .
Au2 Au1 P1 C1 -130.25(19) . .
S2 Au1 P1 C73 -149(2) 2_665 .
Au5 Au1 P1 C73 -112.4(4) 2_665 .
Au2 Au1 P1 C73 -9.8(4) . .
C7 P1 C1 C2 128.42(14) . .
C73 P1 C1 C2 -121.5(3) . .
Au1 P1 C1 C2 3.3(2) . .
C7 P1 C1 C6 -58.6(2) . .
C73 P1 C1 C6 51.5(4) . .
Au1 P1 C1 C6 176.34(8) . .
C6 C1 C2 C3 0.0 . .
P1 C1 C2 C3 173.09(15) . .
C1 C2 C3 C4 0.0 . .
C2 C3 C4 C5 0.0 . .
C3 C4 C5 C6 0.0 . .
C4 C5 C6 C1 0.0 . .
C2 C1 C6 C5 0.0 . .
P1 C1 C6 C5 -172.89(16) . .
C1 P1 C7 C12 179.35(11) . .
C73 P1 C7 C12 68.3(3) . .
Au1 P1 C7 C12 -54.13(18) . .
C1 P1 C7 C8 -7.7(3) . .
C73 P1 C7 C8 -118.8(3) . .
Au1 P1 C7 C8 118.78(11) . .
C12 C7 C8 C9 -2.4 . .
P1 C7 C8 C9 -175.03(15) . .
C7 C8 C9 C10 2.4 . .
C8 C9 C10 C11 -4.3 . .
C9 C10 C11 C12 6.0 . .
C8 C7 C12 C11 4.1 . .
P1 C7 C12 C11 177.13(15) . .
C10 C11 C12 C7 -6.2 . .
C19 P2 C13 C14 -120.14(12) . .
C73 P2 C13 C14 128.3(3) . .
Au2 P2 C13 C14 9.3(2) . .
C19 P2 C13 C18 55.98(19) . .
C73 P2 C13 C18 -55.6(4) . .
Au2 P2 C13 C18 -174.57(8) . .
C18 C13 C14 C15 6.9 . .
P2 C13 C14 C15 -176.92(15) . .
C13 C14 C15 C16 -7.0 . .
C14 C15 C16 C17 6.4 . .
C15 C16 C17 C18 -5.9 . .
C16 C17 C18 C13 5.8 . .
C14 C13 C18 C17 -6.4 . .
P2 C13 C18 C17 177.54(15) . .
C13 P2 C19 C24 -173.05(8) . .
C73 P2 C19 C24 -63.2(3) . .
Au2 P2 C19 C24 57.66(17) . .
C13 P2 C19 C20 13.1(2) . .
C73 P2 C19 C20 122.9(3) . .
Au2 P2 C19 C20 -116.19(12) . .
C24 C19 C20 C21 1.8 . .
P2 C19 C20 C21 175.80(12) . .
C19 C20 C21 C22 0.5 . .
C20 C21 C22 C23 -1.4 . .
C21 C22 C23 C24 0.1 . .
C22 C23 C24 C19 2.2 . .
C20 C19 C24 C23 -3.1 . .
P2 C19 C24 C23 -177.09(12) . .
C31 P3 C25 C30 102.62(13) . .
C75 P3 C25 C30 -146.9(3) . .
Au4 P3 C25 C30 -23.01(15) . .
C31 P3 C25 C26 -70.70(17) . .
C75 P3 C25 C26 39.8(4) . .
Au4 P3 C25 C26 163.67(6) . .
C30 C25 C26 C27 -4.6 . .
P3 C25 C26 C27 168.57(12) . .
C25 C26 C27 C28 6.6 . .
C26 C27 C28 C29 -7.3 . .
C27 C28 C29 C30 6.2 . .
C26 C25 C30 C29 3.2 . .
P3 C25 C30 C29 -170.42(11) . .
C28 C29 C30 C25 -4.0 . .
C25 P3 C31 C32 59.90(17) . .
C75 P3 C31 C32 -51.6(4) . .
Au4 P3 C31 C32 -179.27(7) . .
C25 P3 C31 C36 -118.37(13) . .
C75 P3 C31 C36 130.2(4) . .
Au4 P3 C31 C36 2.46(19) . .
C36 C31 C32 C33 1.8 . .
P3 C31 C32 C33 -176.47(13) . .
C31 C32 C33 C34 -0.4 . .
C32 C33 C34 C35 0.3 . .
C33 C34 C35 C36 -1.5 . .
C34 C35 C36 C31 2.9 . .
C32 C31 C36 C35 -2.9 . .
P3 C31 C36 C35 175.39(12) . .
C43 P4 C37 C38 -54.7(2) . .
C75 P4 C37 C38 57.1(4) . .
Au6 P4 C37 C38 -176.51(6) . .
C43 P4 C37 C42 124.14(14) . .
C75 P4 C37 C42 -124.0(3) . .
Au6 P4 C37 C42 2.32(17) . .
C42 C37 C38 C39 1.7 . .
P4 C37 C38 C39 -179.53(12) . .
C37 C38 C39 C40 -2.3 . .
C38 C39 C40 C41 1.1 . .
C39 C40 C41 C42 0.8 . .
C40 C41 C42 C37 -1.4 . .
C38 C37 C42 C41 0.2 . .
P4 C37 C42 C41 -178.65(12) . .
C37 P4 C43 C44 81.5(2) . .
C75 P4 C43 C44 -29.4(4) . .
Au6 P4 C43 C44 -155.88(8) . .
C37 P4 C43 C48 -90.72(16) . .
C75 P4 C43 C48 158.3(3) . .
Au6 P4 C43 C48 31.86(18) . .
C48 C43 C44 C45 1.2 . .
P4 C43 C44 C45 -170.94(13) . .
C43 C44 C45 C46 -1.4 . .
C44 C45 C46 C47 -0.5 . .
C45 C46 C47 C48 2.5 . .
C46 C47 C48 C43 -2.6 . .
C44 C43 C48 C47 0.8 . .
P4 C43 C48 C47 173.54(12) . .
C55 P5 C49 C50 -154.68(9) . .
C77 P5 C49 C50 93.9(3) . .
Au3 P5 C49 C50 -29.77(18) . .
C55 P5 C49 C54 23.8(2) . .
C77 P5 C49 C54 -87.5(3) . .
Au3 P5 C49 C54 148.74(7) . .
C54 C49 C50 C51 2.6 . .
P5 C49 C50 C51 -178.80(13) . .
C49 C50 C51 C52 -3.6 . .
C50 C51 C52 C53 1.7 . .
C51 C52 C53 C54 0.9 . .
C52 C53 C54 C49 -1.7 . .
C50 C49 C54 C53 -0.1 . .
P5 C49 C54 C53 -178.61(13) . .
C49 P5 C55 C56 -62.16(19) . .
C77 P5 C55 C56 48.7(4) . .
Au3 P5 C55 C56 176.01(6) . .
C49 P5 C55 C60 122.47(13) . .
C77 P5 C55 C60 -126.7(4) . .
Au3 P5 C55 C60 0.63(17) . .
C60 C55 C56 C57 -5.2 . .
P5 C55 C56 C57 179.47(13) . .
C55 C56 C57 C58 3.4 . .
C56 C57 C58 C59 0.6 . .
C57 C58 C59 C60 -2.5 . .
C58 C59 C60 C55 0.6 . .
C56 C55 C60 C59 3.1 . .
P5 C55 C60 C59 178.94(12) . .
C67 P6 C61 C66 -119.47(15) . .
C77 P6 C61 C66 128.9(3) . .
Au5 P6 C61 C66 6.80(18) . .
C67 P6 C61 C62 56.7(2) . .
C77 P6 C61 C62 -55.0(4) . .
Au5 P6 C61 C62 -177.06(6) . .
C66 C61 C62 C63 -0.1 . .
P6 C61 C62 C63 -176.35(13) . .
C61 C62 C63 C64 2.5 . .
C62 C63 C64 C65 -4.5 . .
C63 C64 C65 C66 3.9 . .
C62 C61 C66 C65 -0.4 . .
P6 C61 C66 C65 176.01(12) . .
C64 C65 C66 C61 -1.4 . .
C61 P6 C67 C72 119.90(14) . .
C77 P6 C67 C72 -125.5(3) . .
Au5 P6 C67 C72 -6.94(18) . .
C61 P6 C67 C68 -61.4(2) . .
C77 P6 C67 C68 53.2(3) . .
Au5 P6 C67 C68 171.79(7) . .
C72 C67 C68 C69 0.3 . .
P6 C67 C68 C69 -178.45(13) . .
C67 C68 C69 C70 0.2 . .
C68 C69 C70 C71 -1.5 . .
C69 C70 C71 C72 2.3 . .
C68 C67 C72 C71 0.5 . .
P6 C67 C72 C71 179.28(12) . .
C70 C71 C72 C67 -1.8 . .
C19 P2 C73 C74 8.0(10) . .
C13 P2 C73 C74 121.4(9) . .
Au2 P2 C73 C74 -116.2(9) . .
C19 P2 C73 P1 -173.5(4) . .
C13 P2 C73 P1 -60.1(5) . .
Au2 P2 C73 P1 62.3(5) . .
C7 P1 C73 C74 31.9(9) . .
C1 P1 C73 C74 -81.0(9) . .
Au1 P1 C73 C74 153.4(8) . .
C7 P1 C73 P2 -146.7(4) . .
C1 P1 C73 P2 100.4(5) . .
Au1 P1 C73 P2 -25.1(6) . .
C31 P3 C75 C76 154.5(7) . .
C25 P3 C75 C76 47.6(8) . .
Au4 P3 C75 C76 -75.0(8) . .
C31 P3 C75 P4 -81.9(5) . .
C25 P3 C75 P4 171.2(4) . .
Au4 P3 C75 P4 48.6(5) . .
C43 P4 C75 C76 -63.4(7) . .
C37 P4 C75 C76 -173.4(6) . .
Au6 P4 C75 C76 61.3(8) . .
C43 P4 C75 P3 172.3(4) . .
C37 P4 C75 P3 62.3(5) . .
Au6 P4 C75 P3 -63.0(5) . .
C49 P5 C77 C78 -59.9(7) . .
C55 P5 C77 C78 -174.0(6) . .
Au3 P5 C77 C78 59.6(8) . .
C49 P5 C77 P6 176.5(4) . .
C55 P5 C77 P6 62.4(5) . .
Au3 P5 C77 P6 -64.1(5) . .
C67 P6 C77 C78 40.5(7) . .
C61 P6 C77 C78 153.2(6) . .
Au5 P6 C77 C78 -81.3(7) . .
C67 P6 C77 P5 164.1(4) . .
C61 P6 C77 P5 -83.2(5) . .
Au5 P6 C77 P5 42.3(5) . .
P5 C77 C78 S3 -63.0(9) . .
P6 C77 C78 S3 60.6(8) . .
C76 S3 C78 C77 -155.3(8) . .
P3 C75 C76 S3 52.3(10) . .
P4 C75 C76 S3 -69.9(8) . .
C78 S3 C76 C75 -169.6(8) . .

loop_
_platon_squeeze_void_nr
_platon_squeeze_void_average_x
_platon_squeeze_void_average_y
_platon_squeeze_void_average_z
_platon_squeeze_void_volume
_platon_squeeze_void_count_electrons
_platon_squeeze_void_content
1 0.187 0.000 0.500 1135 198 ' '
2 0.211 0.637 0.096 9 2 ' '
3 0.274 0.663 0.856 10 1 ' '
4 0.483 0.579 0.711 30 4 ' '
5 0.516 0.421 0.289 30 4 ' '
6 0.726 0.337 0.144 10 1 ' '
7 0.789 0.363 0.903 9 2 ' '
